data_7025850
loop_
_publ_author_name
'Clark, Lawrence'
'Deacon, Glen B.'
'Forsyth, Craig M.'
'Junk, Peter C.'
'Mountford, Philip'
'Townley, Josh P.'

_publ_section_title
;
 Low-coordinate rare-earth complexes of the asymmetric
 2,4-di-tert-butylphenolate ligand prepared by redox
 transmetallation/protolysis reactions, and their reactivity towards
 ring-opening polymerisation.
;
_journal_issue 29
_journal_name_full 'Dalton transactions (Cambridge, England : 2003)'
_journal_page_first 6693
_journal_page_last 6704
_journal_paper_doi 10.1039/c0dt00023j
_journal_volume 39
_journal_year 2010
_chemical_formula_sum 'C50 H83 Nd O7'
_chemical_formula_weight 940.40
_chemical_name_common Nd(dbp)3(dme)2
_chemical_name_systematic
;
?
;
_space_group_IT_number 4
_symmetry_cell_setting monoclinic
_symmetry_space_group_name_Hall 'P 2yb'
_symmetry_space_group_name_H-M 'P 1 21 1'
_atom_sites_solution_hydrogens geom
_atom_sites_solution_primary direct
_atom_sites_solution_secondary difmap
_audit_creation_method SHELXL-97
_cell_angle_alpha 90.00
_cell_angle_beta 115.92(3)
_cell_angle_gamma 90.00
_cell_formula_units_Z 4
_cell_length_a 15.866(3)
_cell_length_b 22.379(5)
_cell_length_c 16.364(3)
_cell_measurement_reflns_used 12736
_cell_measurement_temperature 123(1)
_cell_measurement_theta_max 27.88
_cell_measurement_theta_min 0.41
_cell_volume 5226(2)
_computing_cell_refinement 'DENZO-SMN (Otwinowski & Minor, 1997)'
_computing_data_collection 'Collect (Hooft, 1999)'
_computing_data_reduction 'DENZO-SMN (Otwinowski & Minor, 1997)'
_computing_molecular_graphics 'X-Seed (Barbour, 1999)'
_computing_publication_material 'CIFTAB (Sheldrick, 1997)'
_computing_structure_refinement 'SHELXL-97 (Sheldrick, 1997)'
_computing_structure_solution 'SHELXS-97 (Sheldrick, 1990)'
_diffrn_ambient_temperature 123(1)
_diffrn_measured_fraction_theta_full 0.996
_diffrn_measured_fraction_theta_max 0.996
_diffrn_measurement_device_type 'Nonius KappaCCD'
_diffrn_measurement_method 'phi and omega scans'
_diffrn_radiation_monochromator graphite
_diffrn_radiation_source 'fine-focus sealed tube'
_diffrn_radiation_type MoK\a
_diffrn_radiation_wavelength 0.71073
_diffrn_reflns_av_R_equivalents 0.1392
_diffrn_reflns_av_sigmaI/netI 0.1813
_diffrn_reflns_limit_h_max 20
_diffrn_reflns_limit_h_min -20
_diffrn_reflns_limit_k_max 29
_diffrn_reflns_limit_k_min -29
_diffrn_reflns_limit_l_max 21
_diffrn_reflns_limit_l_min -17
_diffrn_reflns_number 55029
_diffrn_reflns_theta_full 27.50
_diffrn_reflns_theta_max 27.50
_diffrn_reflns_theta_min 1.49
_diffrn_standards_number 0
_exptl_absorpt_coefficient_mu 1.038
_exptl_absorpt_correction_T_max 0.9034
_exptl_absorpt_correction_T_min 0.8194
_exptl_absorpt_correction_type multi-scan
_exptl_absorpt_process_details SORTAV
_exptl_crystal_colour blue
_exptl_crystal_density_diffrn 1.195
_exptl_crystal_density_method 'not measured'
_exptl_crystal_description block
_exptl_crystal_F_000 1996
_exptl_crystal_size_max 0.20
_exptl_crystal_size_mid 0.10
_exptl_crystal_size_min 0.10
_refine_diff_density_max 2.458
_refine_diff_density_min -1.127
_refine_diff_density_rms 0.153
_refine_ls_abs_structure_details 'Flack H D (1983), Acta Cryst. A39, 876-881'
_refine_ls_abs_structure_Flack -0.001(14)
_refine_ls_extinction_expression Fc^*^=kFc[1+0.001xFc^2^\l^3^/sin(2\q)]^-1/4^
_refine_ls_extinction_method SHELXL
_refine_ls_goodness_of_fit_ref 1.032
_refine_ls_hydrogen_treatment constr
_refine_ls_matrix_type full
_refine_ls_number_parameters 1089
_refine_ls_number_reflns 23311
_refine_ls_number_restraints 1
_refine_ls_restrained_S_all 1.032
_refine_ls_R_factor_all 0.1491
_refine_ls_R_factor_gt 0.0726
_refine_ls_shift/su_max 0.007
_refine_ls_shift/su_mean 0.001
_refine_ls_structure_factor_coef Fsqd
_refine_ls_weighting_details 'calc w=1/[\s^2^(Fo^2^)+(0.2000P)^2^+0.0000P] where P=(Fo^2^+2Fc^2^)/3'
_refine_ls_weighting_scheme calc
_refine_ls_wR_factor_gt 0.1407
_refine_ls_wR_factor_ref 0.1749
_reflns_number_gt 14258
_reflns_number_total 23311
_reflns_threshold_expression >2sigma(I)
_cod_data_source_file c0dt00023j.txt
_cod_data_source_block JOSH06
_cod_depositor_comments
;
The following automatic conversions were performed:

'_exptl_absorpt_correction_type' value 'Multi-scan' changed to
'multi-scan' according to
/home/saulius/struct/CIF-dictionaries/cif_core.dic dictionary named
'cif_core.dic' version 2.4.2 from 2011-04-26.

Automatic conversion script
Id: cif_fix_values 1891 2012-01-12 08:04:46Z andrius 
;
_cod_original_cell_volume 5225.7(18)
_cod_original_sg_symbol_H-M P21
_cod_database_code 7025850

loop_
_symmetry_equiv_pos_as_xyz
'x, y, z'
'-x, y+1/2, -z'

loop_
_atom_site_label
_atom_site_type_symbol
_atom_site_fract_x
_atom_site_fract_y
_atom_site_fract_z
_atom_site_U_iso_or_equiv
_atom_site_adp_type
_atom_site_occupancy
_atom_site_symmetry_multiplicity
_atom_site_calc_flag
_atom_site_refinement_flags
Nd1 Nd 0.42193(3) 0.008007(19) 0.83142(3) 0.02445(13) Uani 1 1 d .
Nd2 Nd 0.47724(3) -0.119927(19) 0.37569(3) 0.02297(12) Uani 1 1 d .
O1 O 0.3420(5) 0.0844(3) 0.7427(5) 0.0376(17) Uani 1 1 d .
O5 O 0.3288(5) -0.0192(3) 0.9215(4) 0.0326(16) Uani 1 1 d .
O2 O 0.3278(4) -0.0613(3) 0.7413(4) 0.0301(16) Uani 1 1 d .
O3 O 0.5333(4) -0.0453(3) 0.9419(4) 0.0306(16) Uani 1 1 d .
O8 O 0.3787(4) -0.1805(3) 0.2671(4) 0.0318(16) Uani 1 1 d .
O4 O 0.4331(5) 0.0843(3) 0.9591(4) 0.0373(16) Uani 1 1 d .
C15 C 0.2932(6) -0.1133(5) 0.7025(5) 0.025(2) Uani 1 1 d .
C16 C 0.1954(6) -0.1221(5) 0.6420(5) 0.030(2) Uani 1 1 d .
C54 C 0.2672(6) -0.2571(4) 0.0078(6) 0.027(2) Uani 1 1 d .
C33 C 0.7415(8) -0.0033(6) 1.1446(7) 0.051(3) Uani 1 1 d .
H33 H 0.7642 0.0313 1.1814 0.062 Uiso 1 1 calc R
C51 C 0.3408(7) -0.2073(4) 0.1840(6) 0.028(2) Uani 1 1 d .
C32 C 0.7966(8) -0.0534(6) 1.1638(7) 0.051(3) Uani 1 1 d .
C17 C 0.1679(7) -0.1784(4) 0.6039(6) 0.028(2) Uani 1 1 d .
H17 H 0.1037 -0.1840 0.5632 0.034 Uiso 1 1 calc R
C55 C 0.3483(7) -0.2243(4) 0.0418(6) 0.034(2) Uani 1 1 d .
H55 H 0.3803 -0.2179 0.0052 0.041 Uiso 1 1 calc R
C6 C 0.3334(7) 0.0943(4) 0.5943(6) 0.033(2) Uani 1 1 d .
H6 H 0.3868 0.0693 0.6114 0.040 Uiso 1 1 calc R
C56 C 0.3836(7) -0.2008(4) 0.1267(6) 0.031(2) Uani 1 1 d .
H56 H 0.4404 -0.1788 0.1479 0.037 Uiso 1 1 calc R
C2 C 0.2250(6) 0.1492(4) 0.6332(6) 0.029(2) Uani 1 1 d .
C52 C 0.2573(6) -0.2410(4) 0.1529(6) 0.033(2) Uani 1 1 d .
C4 C 0.2142(6) 0.1545(4) 0.4784(6) 0.028(2) Uani 1 1 d .
C29 C 0.6176(7) -0.0499(5) 1.0143(6) 0.033(2) Uani 1 1 d .
C34 C 0.6541(7) -0.0024(5) 1.0728(6) 0.044(3) Uani 1 1 d .
H34 H 0.6170 0.0326 1.0629 0.053 Uiso 1 1 calc R
C3 C 0.1845(6) 0.1690(4) 0.5442(6) 0.028(2) Uani 1 1 d .
H3 H 0.1319 0.1948 0.5265 0.033 Uiso 1 1 calc R
C53 C 0.2241(6) -0.2645(4) 0.0643(6) 0.035(2) Uani 1 1 d .
H53 H 0.1678 -0.2871 0.0418 0.042 Uiso 1 1 calc R
C18 C 0.2273(6) -0.2272(4) 0.6211(5) 0.025(2) Uani 1 1 d .
C31 C 0.7609(7) -0.1025(5) 1.1069(6) 0.038(3) Uani 1 1 d .
H31 H 0.7986 -0.1374 1.1192 0.046 Uiso 1 1 calc R
C5 C 0.2913(7) 0.1162(4) 0.5061(7) 0.035(2) Uani 1 1 d .
H5 H 0.3150 0.1050 0.4641 0.042 Uiso 1 1 calc R
C19 C 0.3203(7) -0.2191(4) 0.6833(6) 0.030(2) Uani 1 1 d .
H19 H 0.3627 -0.2518 0.6992 0.036 Uiso 1 1 calc R
C1 C 0.3009(6) 0.1074(4) 0.6592(6) 0.027(2) Uani 1 1 d .
C30 C 0.6724(7) -0.1032(4) 1.0322(6) 0.029(2) Uani 1 1 d .
C36 C 0.5459(8) -0.1813(5) 0.9731(8) 0.048(3) Uani 1 1 d .
H36A H 0.5208 -0.2147 0.9304 0.072 Uiso 1 1 calc R
H36B H 0.4998 -0.1489 0.9553 0.072 Uiso 1 1 calc R
H36C H 0.5594 -0.1949 1.0346 0.072 Uiso 1 1 calc R
C35 C 0.6363(7) -0.1587(5) 0.9716(7) 0.041(3) Uani 1 1 d .
C38 C 0.7056(8) -0.2115(5) 1.0025(8) 0.051(3) Uani 1 1 d .
H38A H 0.7191 -0.2225 1.0650 0.077 Uiso 1 1 calc R
H38B H 0.7639 -0.1998 0.9998 0.077 Uiso 1 1 calc R
H38C H 0.6779 -0.2457 0.9623 0.077 Uiso 1 1 calc R
C37 C 0.6184(7) -0.1434(5) 0.8726(6) 0.041(3) Uani 1 1 d .
H37A H 0.5963 -0.1792 0.8346 0.062 Uiso 1 1 calc R
H37B H 0.6767 -0.1295 0.8722 0.062 Uiso 1 1 calc R
H37C H 0.5707 -0.1120 0.8485 0.062 Uiso 1 1 calc R
O7 O 0.5174(5) -0.0137(3) 0.7404(4) 0.0350(17) Uani 1 1 d .
O6 O 0.5643(4) 0.0792(3) 0.8564(4) 0.0348(16) Uani 1 1 d .
O14 O 0.3628(4) -0.0945(3) 0.4440(4) 0.0349(17) Uani 1 1 d .
O10 O 0.5972(4) -0.0866(3) 0.5024(4) 0.0301(15) Uani 1 1 d .
O13 O 0.4507(5) -0.2028(3) 0.4778(4) 0.0369(16) Uani 1 1 d .
C82 C 0.8172(6) -0.1161(5) 0.7618(6) 0.034(2) Uani 1 1 d .
C49 C 0.6066(6) 0.0129(5) 0.7617(6) 0.038(2) Uani 1 1 d .
H49A H 0.6009 0.0428 0.7151 0.045 Uiso 1 1 calc R
H49B H 0.6520 -0.0181 0.7636 0.045 Uiso 1 1 calc R
C80 C 0.7463(6) -0.0541(4) 0.6230(6) 0.026(2) Uani 1 1 d .
C45 C 0.3554(7) 0.0110(5) 1.0051(6) 0.045(3) Uani 1 1 d .
H45A H 0.4167 -0.0040 1.0506 0.054 Uiso 1 1 calc R
H45B H 0.3083 0.0042 1.0286 0.054 Uiso 1 1 calc R
C7 C 0.1875(7) 0.1694(4) 0.7011(6) 0.035(2) Uani 1 1 d .
C44 C 0.3620(8) 0.0760(5) 0.9891(8) 0.046(3) Uani 1 1 d .
H44A H 0.3012 0.0908 0.9424 0.056 Uiso 1 1 calc R
H44B H 0.3779 0.0987 1.0459 0.056 Uiso 1 1 calc R
C50 C 0.4849(8) -0.0472(5) 0.6582(7) 0.045(3) Uani 1 1 d .
H50A H 0.4775 -0.0206 0.6080 0.068 Uiso 1 1 calc R
H50B H 0.4243 -0.0655 0.6458 0.068 Uiso 1 1 calc R
H50C H 0.5304 -0.0786 0.6643 0.068 Uiso 1 1 calc R
C12 C 0.2231(8) 0.1720(6) 0.3292(7) 0.059(4) Uani 1 1 d .
H12A H 0.2771 0.1986 0.3595 0.088 Uiso 1 1 calc R
H12B H 0.1875 0.1845 0.2659 0.088 Uiso 1 1 calc R
H12C H 0.2452 0.1309 0.3310 0.088 Uiso 1 1 calc R
C83 C 0.7421(6) -0.1551(4) 0.7233(6) 0.033(2) Uani 1 1 d .
H83 H 0.7398 -0.1899 0.7556 0.039 Uiso 1 1 calc R
C14 C 0.1290(8) 0.2403(5) 0.3752(6) 0.048(3) Uani 1 1 d .
H14A H 0.0909 0.2441 0.4085 0.072 Uiso 1 1 calc R
H14B H 0.0919 0.2525 0.3119 0.072 Uiso 1 1 calc R
H14C H 0.1844 0.2660 0.4032 0.072 Uiso 1 1 calc R
C84 C 0.6700(6) -0.1436(4) 0.6372(6) 0.031(2) Uani 1 1 d .
H84 H 0.6192 -0.1709 0.6127 0.037 Uiso 1 1 calc R
C81 C 0.8168(7) -0.0662(4) 0.7100(6) 0.032(2) Uani 1 1 d .
H81 H 0.8674 -0.0388 0.7356 0.039 Uiso 1 1 calc R
C11 C 0.1602(8) 0.1752(5) 0.3781(7) 0.044(3) Uani 1 1 d .
C58 C 0.1207(9) -0.2920(8) 0.1648(9) 0.086(6) Uani 1 1 d .
H58A H 0.0794 -0.2743 0.1060 0.129 Uiso 1 1 calc R
H58B H 0.0875 -0.2944 0.2030 0.129 Uiso 1 1 calc R
H58C H 0.1391 -0.3323 0.1551 0.129 Uiso 1 1 calc R
C21 C 0.1243(6) -0.0711(4) 0.6209(6) 0.034(2) Uani 1 1 d .
C8 C 0.1447(8) 0.1149(5) 0.7284(7) 0.052(3) Uani 1 1 d .
H8A H 0.1938 0.0852 0.7593 0.078 Uiso 1 1 calc R
H8B H 0.0952 0.0971 0.6738 0.078 Uiso 1 1 calc R
H8C H 0.1182 0.1281 0.7694 0.078 Uiso 1 1 calc R
C57 C 0.2068(8) -0.2539(5) 0.2109(7) 0.051(3) Uani 1 1 d .
C22 C 0.1489(7) -0.0216(5) 0.5731(7) 0.043(3) Uani 1 1 d .
H22A H 0.2116 -0.0065 0.6125 0.064 Uiso 1 1 calc R
H22B H 0.1031 0.0108 0.5592 0.064 Uiso 1 1 calc R
H22C H 0.1479 -0.0369 0.5166 0.064 Uiso 1 1 calc R
C79 C 0.6689(6) -0.0941(4) 0.5856(6) 0.026(2) Uani 1 1 d .
C9 C 0.2653(8) 0.1956(5) 0.7866(7) 0.052(3) Uani 1 1 d .
H9A H 0.2980 0.2270 0.7698 0.078 Uiso 1 1 calc R
H9B H 0.3098 0.1641 0.8202 0.078 Uiso 1 1 calc R
H9C H 0.2383 0.2128 0.8249 0.078 Uiso 1 1 calc R
C24 C 0.0230(7) -0.0916(5) 0.5595(7) 0.054(3) Uani 1 1 d .
H24A H -0.0197 -0.0575 0.5466 0.081 Uiso 1 1 calc R
H24B H 0.0048 -0.1228 0.5907 0.081 Uiso 1 1 calc R
H24C H 0.0198 -0.1075 0.5024 0.081 Uiso 1 1 calc R
C46 C 0.3141(8) -0.0818(5) 0.9317(8) 0.050(3) Uani 1 1 d .
H46A H 0.3678 -0.0977 0.9849 0.074 Uiso 1 1 calc R
H46B H 0.3077 -0.1035 0.8772 0.074 Uiso 1 1 calc R
H46C H 0.2570 -0.0869 0.9399 0.074 Uiso 1 1 calc R
C43 C 0.4822(9) 0.1398(5) 0.9890(8) 0.058(4) Uani 1 1 d .
H43A H 0.4371 0.1728 0.9712 0.088 Uiso 1 1 calc R
H43B H 0.5251 0.1453 0.9610 0.088 Uiso 1 1 calc R
H43C H 0.5181 0.1393 1.0553 0.088 Uiso 1 1 calc R
C47 C 0.5525(7) 0.1334(5) 0.8093(6) 0.043(3) Uani 1 1 d .
H47A H 0.6061 0.1596 0.8429 0.064 Uiso 1 1 calc R
H47B H 0.4948 0.1529 0.8034 0.064 Uiso 1 1 calc R
H47C H 0.5483 0.1255 0.7487 0.064 Uiso 1 1 calc R
C23 C 0.1226(7) -0.0491(5) 0.7104(7) 0.046(3) Uani 1 1 d .
H23A H 0.1845 -0.0336 0.7515 0.068 Uiso 1 1 calc R
H23B H 0.1064 -0.0826 0.7395 0.068 Uiso 1 1 calc R
H23C H 0.0758 -0.0174 0.6964 0.068 Uiso 1 1 calc R
C59 C 0.2741(9) -0.2850(5) 0.2998(8) 0.057(3) Uani 1 1 d .
H59A H 0.2873 -0.3257 0.2862 0.086 Uiso 1 1 calc R
H59B H 0.2451 -0.2868 0.3417 0.086 Uiso 1 1 calc R
H59C H 0.3328 -0.2624 0.3279 0.086 Uiso 1 1 calc R
C13 C 0.0765(7) 0.1351(6) 0.3307(7) 0.059(3) Uani 1 1 d .
H13A H 0.0974 0.0936 0.3344 0.089 Uiso 1 1 calc R
H13B H 0.0429 0.1470 0.2668 0.089 Uiso 1 1 calc R
H13C H 0.0346 0.1388 0.3602 0.089 Uiso 1 1 calc R
C60 C 0.1709(8) -0.1930(6) 0.2336(8) 0.061(4) Uani 1 1 d .
H60A H 0.2225 -0.1641 0.2567 0.091 Uiso 1 1 calc R
H60B H 0.1482 -0.2000 0.2797 0.091 Uiso 1 1 calc R
H60C H 0.1197 -0.1772 0.1783 0.091 Uiso 1 1 calc R
C48 C 0.6393(7) 0.0424(6) 0.8536(7) 0.049(3) Uani 1 1 d .
H48A H 0.6582 0.0115 0.9016 0.059 Uiso 1 1 calc R
H48B H 0.6947 0.0678 0.8655 0.059 Uiso 1 1 calc R
C10 C 0.1107(9) 0.2170(6) 0.6624(8) 0.060(4) Uani 1 1 d .
H10A H 0.0954 0.2317 0.7106 0.089 Uiso 1 1 calc R
H10B H 0.0547 0.1995 0.6136 0.089 Uiso 1 1 calc R
H10C H 0.1330 0.2502 0.6380 0.089 Uiso 1 1 calc R
O12 O 0.5863(4) -0.1097(3) 0.2935(4) 0.0316(16) Uani 1 1 d .
O11 O 0.5947(5) -0.2037(3) 0.3941(4) 0.0365(17) Uani 1 1 d .
C89 C 0.8989(6) -0.1250(5) 0.8561(6) 0.038(2) Uani 1 1 d .
C92 C 0.9919(6) -0.1184(6) 0.8510(6) 0.048(3) Uani 1 1 d .
H92A H 0.9962 -0.1486 0.8096 0.072 Uiso 1 1 calc R
H92B H 1.0435 -0.1239 0.9116 0.072 Uiso 1 1 calc R
H92C H 0.9959 -0.0785 0.8284 0.072 Uiso 1 1 calc R
C99 C 0.3252(7) -0.1426(5) 0.4757(7) 0.043(3) Uani 1 1 d .
H99A H 0.2754 -0.1632 0.4232 0.051 Uiso 1 1 calc R
H99B H 0.2968 -0.1265 0.5144 0.051 Uiso 1 1 calc R
C98 C 0.4007(8) -0.1860(5) 0.5291(7) 0.044(3) Uani 1 1 d .
H98A H 0.4444 -0.1675 0.5872 0.053 Uiso 1 1 calc R
H98B H 0.3729 -0.2219 0.5430 0.053 Uiso 1 1 calc R
C100 C 0.2984(8) -0.0445(5) 0.4123(8) 0.053(3) Uani 1 1 d .
H10D H 0.2422 -0.0565 0.3582 0.079 Uiso 1 1 calc R
H10E H 0.3288 -0.0110 0.3972 0.079 Uiso 1 1 calc R
H10F H 0.2807 -0.0323 0.4602 0.079 Uiso 1 1 calc R
C91 C 0.8925(7) -0.0778(5) 0.9223(6) 0.051(3) Uani 1 1 d .
H91A H 0.9459 -0.0825 0.9821 0.076 Uiso 1 1 calc R
H91B H 0.8340 -0.0833 0.9279 0.076 Uiso 1 1 calc R
H91C H 0.8937 -0.0377 0.8989 0.076 Uiso 1 1 calc R
C90 C 0.8980(7) -0.1884(5) 0.8924(7) 0.048(3) Uani 1 1 d .
H90A H 0.9117 -0.2176 0.8552 0.072 Uiso 1 1 calc R
H90B H 0.8362 -0.1967 0.8896 0.072 Uiso 1 1 calc R
H90C H 0.9457 -0.1912 0.9556 0.072 Uiso 1 1 calc R
C42 C 0.9111(11) -0.0095(9) 1.3167(9) 0.113(7) Uani 1 1 d .
H42A H 0.8667 -0.0196 1.3414 0.169 Uiso 1 1 calc R
H42B H 0.8987 0.0312 1.2919 0.169 Uiso 1 1 calc R
H42C H 0.9752 -0.0118 1.3651 0.169 Uiso 1 1 calc R
C40 C 0.9271(9) -0.1153(8) 1.2837(9) 0.101(5) Uani 1 1 d .
H40A H 0.9322 -0.1434 1.2402 0.151 Uiso 1 1 calc R
H40B H 0.8792 -0.1294 1.3017 0.151 Uiso 1 1 calc R
H40C H 0.9875 -0.1125 1.3374 0.151 Uiso 1 1 calc R
C39 C 0.8997(8) -0.0544(7) 1.2399(7) 0.065(4) Uani 1 1 d .
C41 C 0.9633(9) -0.0350(12) 1.1962(10) 0.171(12) Uani 1 1 d .
H41A H 0.9868 -0.0705 1.1777 0.256 Uiso 1 1 calc R
H41B H 1.0162 -0.0120 1.2403 0.256 Uiso 1 1 calc R
H41C H 0.9275 -0.0102 1.1429 0.256 Uiso 1 1 calc R
C85 C 0.7532(6) 0.0030(5) 0.5721(6) 0.035(2) Uani 1 1 d .
C20 C 0.3516(6) -0.1632(4) 0.7223(6) 0.030(2) Uani 1 1 d .
H20 H 0.4156 -0.1588 0.7643 0.036 Uiso 1 1 calc R
C25 C 0.1886(7) -0.2861(4) 0.5725(6) 0.034(2) Uani 1 1 d .
C61 C 0.2227(7) -0.2836(4) -0.0897(6) 0.033(2) Uani 1 1 d .
C94 C 0.6825(7) -0.1793(5) 0.4044(7) 0.043(3) Uani 1 1 d .
H94A H 0.7281 -0.2119 0.4148 0.052 Uiso 1 1 calc R
H94B H 0.7080 -0.1523 0.4577 0.052 Uiso 1 1 calc R
C96 C 0.5669(8) -0.0770(5) 0.2121(6) 0.041(3) Uani 1 1 d .
H96A H 0.6200 -0.0508 0.2220 0.061 Uiso 1 1 calc R
H96B H 0.5104 -0.0528 0.1959 0.061 Uiso 1 1 calc R
H96C H 0.5571 -0.1050 0.1627 0.061 Uiso 1 1 calc R
C87 C 0.7492(7) -0.0158(5) 0.4785(7) 0.043(3) Uani 1 1 d .
H87A H 0.6874 -0.0326 0.4401 0.065 Uiso 1 1 calc R
H87B H 0.7976 -0.0458 0.4882 0.065 Uiso 1 1 calc R
H87C H 0.7601 0.0193 0.4486 0.065 Uiso 1 1 calc R
C26 C 0.1053(7) -0.3078(5) 0.5898(7) 0.041(3) Uani 1 1 d .
H26A H 0.0776 -0.3434 0.5530 0.062 Uiso 1 1 calc R
H26B H 0.0581 -0.2762 0.5732 0.062 Uiso 1 1 calc R
H26C H 0.1276 -0.3176 0.6543 0.062 Uiso 1 1 calc R
C27 C 0.1554(8) -0.2772(5) 0.4693(7) 0.046(3) Uani 1 1 d .
H27A H 0.2073 -0.2616 0.4584 0.069 Uiso 1 1 calc R
H27B H 0.1032 -0.2487 0.4461 0.069 Uiso 1 1 calc R
H27C H 0.1347 -0.3155 0.4380 0.069 Uiso 1 1 calc R
C95 C 0.6674(7) -0.1450(5) 0.3191(7) 0.043(3) Uani 1 1 d .
H95A H 0.7222 -0.1193 0.3309 0.051 Uiso 1 1 calc R
H95B H 0.6595 -0.1732 0.2697 0.051 Uiso 1 1 calc R
C93 C 0.5683(7) -0.2568(4) 0.3368(7) 0.043(3) Uani 1 1 d .
H93A H 0.5643 -0.2469 0.2769 0.064 Uiso 1 1 calc R
H93B H 0.5073 -0.2712 0.3301 0.064 Uiso 1 1 calc R
H93C H 0.6155 -0.2880 0.3650 0.064 Uiso 1 1 calc R
C86 C 0.8455(7) 0.0369(5) 0.6244(7) 0.048(3) Uani 1 1 d .
H86A H 0.8457 0.0731 0.5909 0.073 Uiso 1 1 calc R
H86B H 0.8982 0.0113 0.6308 0.073 Uiso 1 1 calc R
H86C H 0.8516 0.0478 0.6847 0.073 Uiso 1 1 calc R
C88 C 0.6720(8) 0.0449(5) 0.5574(7) 0.049(3) Uani 1 1 d .
H88A H 0.6796 0.0607 0.6161 0.074 Uiso 1 1 calc R
H88B H 0.6128 0.0229 0.5286 0.074 Uiso 1 1 calc R
H88C H 0.6714 0.0780 0.5180 0.074 Uiso 1 1 calc R
C28 C 0.2624(8) -0.3352(5) 0.6035(8) 0.061(3) Uani 1 1 d .
H28A H 0.3172 -0.3218 0.5956 0.091 Uiso 1 1 calc R
H28B H 0.2365 -0.3712 0.5670 0.091 Uiso 1 1 calc R
H28C H 0.2811 -0.3442 0.6677 0.091 Uiso 1 1 calc R
O9 O 0.4195(4) -0.0353(3) 0.2986(4) 0.0319(15) Uani 1 1 d .
C65 C 0.3498(6) -0.0049(4) 0.2335(6) 0.025(2) Uani 1 1 d .
C68 C 0.1934(6) 0.0540(4) 0.0974(6) 0.030(2) Uani 1 1 d .
C67 C 0.2741(6) 0.0845(4) 0.1521(6) 0.026(2) Uani 1 1 d .
H67 H 0.2757 0.1264 0.1437 0.031 Uiso 1 1 calc R
C66 C 0.3558(6) 0.0565(4) 0.2211(5) 0.025(2) Uani 1 1 d .
C74 C 0.4323(7) 0.1596(4) 0.2476(7) 0.039(2) Uani 1 1 d .
H74A H 0.4208 0.1611 0.1837 0.058 Uiso 1 1 calc R
H74B H 0.4903 0.1810 0.2849 0.058 Uiso 1 1 calc R
H74C H 0.3798 0.1782 0.2543 0.058 Uiso 1 1 calc R
C69 C 0.1908(7) -0.0069(4) 0.1118(6) 0.037(2) Uani 1 1 d .
H69 H 0.1357 -0.0290 0.0763 0.044 Uiso 1 1 calc R
C71 C 0.4416(6) 0.0945(4) 0.2784(6) 0.032(2) Uani 1 1 d .
C73 C 0.4601(7) 0.0941(5) 0.3781(6) 0.043(3) Uani 1 1 d .
H73A H 0.4054 0.1101 0.3837 0.064 Uiso 1 1 calc R
H73B H 0.5151 0.1188 0.4135 0.064 Uiso 1 1 calc R
H73C H 0.4718 0.0530 0.4011 0.064 Uiso 1 1 calc R
C72 C 0.5275(6) 0.0680(5) 0.2702(7) 0.041(3) Uani 1 1 d .
H72A H 0.5324 0.0252 0.2847 0.061 Uiso 1 1 calc R
H72B H 0.5845 0.0884 0.3127 0.061 Uiso 1 1 calc R
H72C H 0.5202 0.0734 0.2080 0.061 Uiso 1 1 calc R
C70 C 0.2683(7) -0.0360(4) 0.1779(6) 0.031(2) Uani 1 1 d .
H70 H 0.2657 -0.0780 0.1853 0.037 Uiso 1 1 calc R
C62 C 0.2880(9) -0.2825(10) -0.1343(9) 0.123(8) Uani 1 1 d .
H62A H 0.2530 -0.2921 -0.1990 0.185 Uiso 1 1 calc R
H62B H 0.3378 -0.3121 -0.1052 0.185 Uiso 1 1 calc R
H62C H 0.3158 -0.2427 -0.1278 0.185 Uiso 1 1 calc R
C63 C 0.1395(16) -0.2500(12) -0.1447(10) 0.219(17) Uani 1 1 d .
H63A H 0.1292 -0.2193 -0.1074 0.329 Uiso 1 1 calc R
H63B H 0.0855 -0.2770 -0.1694 0.329 Uiso 1 1 calc R
H63C H 0.1474 -0.2309 -0.1948 0.329 Uiso 1 1 calc R
C64 C 0.1911(19) -0.3459(10) -0.0902(11) 0.176(13) Uani 1 1 d .
H64A H 0.1396 -0.3464 -0.0724 0.264 Uiso 1 1 calc R
H64B H 0.2433 -0.3699 -0.0471 0.264 Uiso 1 1 calc R
H64C H 0.1694 -0.3627 -0.1514 0.264 Uiso 1 1 calc R
C75 C 0.1080(7) 0.0867(5) 0.0238(7) 0.040(3) Uani 1 1 d .
C77 C 0.0786(8) 0.0541(6) -0.0678(7) 0.065(4) Uani 1 1 d .
H77A H 0.0430 0.0181 -0.0689 0.097 Uiso 1 1 calc R
H77B H 0.1346 0.0429 -0.0750 0.097 Uiso 1 1 calc R
H77C H 0.0395 0.0807 -0.1175 0.097 Uiso 1 1 calc R
C76 C 0.1288(9) 0.1523(5) 0.0126(9) 0.073(4) Uani 1 1 d .
H76A H 0.0755 0.1697 -0.0394 0.109 Uiso 1 1 calc R
H76B H 0.1851 0.1548 0.0022 0.109 Uiso 1 1 calc R
H76C H 0.1391 0.1745 0.0678 0.109 Uiso 1 1 calc R
C78 C 0.0259(9) 0.0825(7) 0.0470(8) 0.072(4) Uani 1 1 d .
H78A H 0.0125 0.0405 0.0530 0.108 Uiso 1 1 calc R
H78B H -0.0292 0.1012 -0.0014 0.108 Uiso 1 1 calc R
H78C H 0.0412 0.1033 0.1045 0.108 Uiso 1 1 calc R
C97 C 0.4964(9) -0.2583(5) 0.5091(7) 0.051(3) Uani 1 1 d .
H97A H 0.5228 -0.2598 0.5756 0.077 Uiso 1 1 calc R
H97B H 0.5468 -0.2627 0.4903 0.077 Uiso 1 1 calc R
H97C H 0.4512 -0.2909 0.4832 0.077 Uiso 1 1 calc R

loop_
_atom_site_aniso_label
_atom_site_aniso_U_11
_atom_site_aniso_U_22
_atom_site_aniso_U_33
_atom_site_aniso_U_23
_atom_site_aniso_U_13
_atom_site_aniso_U_12
Nd1 0.0272(3) 0.0220(3) 0.0237(2) 0.0008(2) 0.0107(2) -0.0003(2)
Nd2 0.0257(3) 0.0197(2) 0.0230(2) -0.0006(2) 0.01015(19) -0.0008(2)
O1 0.037(4) 0.034(4) 0.039(4) 0.012(3) 0.014(3) 0.005(3)
O5 0.040(4) 0.033(4) 0.032(3) -0.001(3) 0.022(3) -0.006(3)
O2 0.022(4) 0.038(4) 0.030(3) -0.016(3) 0.011(3) -0.009(3)
O3 0.023(4) 0.033(4) 0.032(3) 0.011(3) 0.008(3) 0.004(3)
O8 0.030(4) 0.029(4) 0.029(3) -0.015(3) 0.007(3) -0.011(3)
O4 0.048(4) 0.029(4) 0.034(4) -0.006(3) 0.018(3) -0.003(3)
C15 0.022(4) 0.026(5) 0.025(4) -0.003(5) 0.008(4) -0.002(5)
C16 0.037(5) 0.030(5) 0.025(4) -0.008(5) 0.015(4) -0.008(6)
C54 0.026(5) 0.031(6) 0.021(4) -0.001(4) 0.008(4) -0.002(4)
C33 0.055(7) 0.056(9) 0.032(5) 0.006(6) 0.009(5) -0.020(7)
C51 0.036(6) 0.022(5) 0.027(5) 0.006(4) 0.014(4) 0.001(4)
C32 0.035(7) 0.071(9) 0.031(6) 0.018(6) 0.001(5) -0.019(7)
C17 0.026(5) 0.029(5) 0.030(5) -0.002(4) 0.013(4) -0.004(4)
C55 0.036(6) 0.035(6) 0.031(5) 0.002(5) 0.014(5) -0.001(5)
C6 0.032(6) 0.032(6) 0.039(6) 0.000(5) 0.019(5) 0.001(5)
C56 0.035(6) 0.033(6) 0.028(5) -0.002(4) 0.017(4) -0.013(5)
C2 0.028(5) 0.022(5) 0.031(5) -0.002(4) 0.007(4) 0.004(4)
C52 0.027(5) 0.029(6) 0.039(5) -0.010(5) 0.012(4) -0.010(4)
C4 0.024(5) 0.024(5) 0.036(5) 0.002(4) 0.014(4) 0.002(4)
C29 0.027(5) 0.035(6) 0.034(5) 0.011(5) 0.012(5) -0.001(5)
C34 0.042(6) 0.052(8) 0.035(5) 0.007(6) 0.012(5) -0.001(6)
C3 0.018(5) 0.027(5) 0.031(5) -0.001(4) 0.005(4) 0.004(4)
C53 0.018(5) 0.042(6) 0.036(5) -0.011(5) 0.003(4) -0.009(4)
C18 0.025(5) 0.028(5) 0.022(4) -0.007(4) 0.011(4) -0.001(4)
C31 0.036(6) 0.050(8) 0.027(5) 0.018(5) 0.012(4) 0.002(5)
C5 0.047(7) 0.030(6) 0.041(6) -0.007(5) 0.030(5) -0.002(5)
C19 0.034(6) 0.034(6) 0.027(5) 0.002(4) 0.018(4) 0.005(4)
C1 0.026(5) 0.021(5) 0.029(5) 0.009(4) 0.008(4) -0.001(4)
C30 0.039(6) 0.027(6) 0.023(5) 0.011(4) 0.017(4) 0.002(4)
C36 0.047(7) 0.039(7) 0.066(8) 0.008(6) 0.032(6) 0.000(6)
C35 0.043(6) 0.043(7) 0.044(6) 0.010(5) 0.026(5) 0.012(5)
C38 0.065(8) 0.038(7) 0.053(7) 0.017(6) 0.028(6) 0.018(6)
C37 0.043(6) 0.038(6) 0.039(5) -0.003(5) 0.013(5) -0.002(5)
O7 0.039(4) 0.037(4) 0.031(3) 0.000(3) 0.018(3) -0.001(3)
O6 0.032(4) 0.029(4) 0.044(4) 0.005(3) 0.017(3) -0.009(3)
O14 0.032(4) 0.036(4) 0.046(4) 0.007(3) 0.025(3) 0.004(3)
O10 0.032(4) 0.031(4) 0.025(3) -0.003(3) 0.010(3) 0.005(3)
O13 0.055(5) 0.024(4) 0.036(4) 0.002(3) 0.024(3) -0.006(3)
C82 0.029(5) 0.037(6) 0.032(5) -0.008(5) 0.008(4) 0.002(5)
C49 0.029(5) 0.043(6) 0.051(6) 0.000(6) 0.027(4) -0.009(5)
C80 0.031(5) 0.021(5) 0.031(5) -0.003(4) 0.017(4) -0.008(4)
C45 0.057(7) 0.050(7) 0.037(5) -0.008(6) 0.028(5) -0.006(7)
C7 0.045(6) 0.026(5) 0.036(5) 0.000(4) 0.020(5) 0.006(5)
C44 0.060(8) 0.038(7) 0.052(7) -0.011(5) 0.035(6) -0.003(6)
C50 0.067(8) 0.037(6) 0.044(6) -0.008(5) 0.035(6) 0.000(6)
C12 0.047(7) 0.094(10) 0.035(6) 0.016(6) 0.017(6) 0.017(7)
C83 0.039(6) 0.032(5) 0.030(5) 0.007(4) 0.017(5) 0.002(5)
C14 0.072(8) 0.048(7) 0.026(5) 0.011(5) 0.023(5) -0.005(6)
C84 0.031(5) 0.023(5) 0.034(5) -0.007(4) 0.011(4) -0.003(4)
C81 0.025(5) 0.034(6) 0.031(5) -0.008(5) 0.005(4) -0.011(4)
C11 0.043(7) 0.055(8) 0.030(6) 0.000(5) 0.013(5) -0.006(6)
C58 0.060(9) 0.154(15) 0.065(8) -0.059(9) 0.048(7) -0.069(9)
C21 0.028(5) 0.029(6) 0.042(6) -0.010(5) 0.011(4) 0.004(4)
C8 0.059(7) 0.054(7) 0.056(7) -0.005(6) 0.037(6) -0.005(6)
C57 0.049(7) 0.070(8) 0.042(6) -0.037(6) 0.027(5) -0.032(6)
C22 0.040(6) 0.033(6) 0.051(6) 0.005(5) 0.017(5) 0.008(5)
C79 0.019(5) 0.030(5) 0.026(5) -0.013(4) 0.009(4) -0.007(4)
C9 0.073(8) 0.037(7) 0.042(6) -0.002(5) 0.023(6) -0.002(6)
C24 0.040(7) 0.041(7) 0.060(7) -0.007(5) 0.002(5) 0.002(5)
C46 0.065(8) 0.031(6) 0.062(7) -0.001(5) 0.037(6) -0.008(6)
C43 0.077(9) 0.049(8) 0.057(7) -0.023(6) 0.036(7) -0.031(7)
C47 0.051(7) 0.034(6) 0.039(6) 0.001(5) 0.017(5) -0.014(5)
C23 0.033(6) 0.051(7) 0.058(7) -0.004(6) 0.025(5) -0.001(5)
C59 0.088(10) 0.045(7) 0.057(7) -0.007(6) 0.048(7) -0.022(7)
C13 0.038(7) 0.078(9) 0.046(6) -0.006(6) 0.004(5) -0.006(6)
C60 0.038(7) 0.099(11) 0.052(7) -0.021(7) 0.025(6) -0.006(7)
C48 0.036(6) 0.074(9) 0.034(6) 0.007(6) 0.012(5) -0.017(6)
C10 0.072(9) 0.069(9) 0.054(7) 0.030(6) 0.044(7) 0.041(7)
O12 0.033(4) 0.039(5) 0.029(3) 0.003(3) 0.020(3) 0.002(3)
O11 0.044(4) 0.025(4) 0.043(4) 0.003(3) 0.022(3) 0.013(3)
C89 0.030(5) 0.049(6) 0.030(4) 0.004(5) 0.010(4) 0.002(5)
C92 0.038(6) 0.056(7) 0.039(5) 0.006(7) 0.007(4) 0.003(7)
C99 0.042(6) 0.053(7) 0.039(6) -0.005(5) 0.024(5) -0.015(5)
C98 0.050(7) 0.045(7) 0.038(6) 0.004(5) 0.020(5) -0.007(6)
C100 0.051(7) 0.052(8) 0.070(8) -0.001(6) 0.041(6) 0.011(6)
C91 0.039(6) 0.069(8) 0.031(5) -0.013(5) 0.003(5) -0.008(6)
C90 0.041(6) 0.048(7) 0.041(6) 0.022(5) 0.005(5) 0.005(5)
C42 0.089(12) 0.13(2) 0.063(9) -0.006(10) -0.019(8) -0.011(11)
C40 0.064(9) 0.106(13) 0.069(8) 0.017(10) -0.030(7) 0.007(10)
C39 0.035(7) 0.099(11) 0.035(6) 0.017(7) -0.008(5) -0.011(7)
C41 0.027(8) 0.41(4) 0.065(9) 0.063(15) 0.007(7) -0.039(13)
C85 0.030(5) 0.035(6) 0.040(5) 0.009(5) 0.015(4) 0.000(5)
C20 0.022(5) 0.042(6) 0.028(5) -0.010(5) 0.014(4) -0.008(5)
C25 0.033(6) 0.037(6) 0.037(5) -0.018(5) 0.018(5) -0.009(5)
C61 0.032(6) 0.032(6) 0.033(5) -0.013(4) 0.013(5) -0.005(5)
C94 0.033(6) 0.037(6) 0.059(7) 0.008(5) 0.019(5) 0.013(5)
C96 0.055(7) 0.040(6) 0.038(6) 0.000(5) 0.031(5) -0.004(5)
C87 0.035(6) 0.039(6) 0.055(6) 0.014(5) 0.019(5) -0.011(5)
C26 0.044(6) 0.037(6) 0.054(6) -0.011(5) 0.030(5) -0.015(5)
C27 0.054(7) 0.045(7) 0.047(6) -0.024(5) 0.029(5) -0.017(5)
C95 0.026(6) 0.033(6) 0.066(7) -0.009(5) 0.017(5) 0.003(5)
C93 0.049(7) 0.020(5) 0.054(6) -0.004(5) 0.018(5) 0.003(5)
C86 0.047(7) 0.034(6) 0.056(7) 0.011(5) 0.015(6) -0.005(5)
C88 0.048(7) 0.048(7) 0.048(6) 0.006(6) 0.019(6) 0.007(6)
C28 0.066(8) 0.039(7) 0.078(8) -0.021(6) 0.032(7) 0.005(6)
O9 0.035(4) 0.020(3) 0.036(4) 0.003(3) 0.011(3) 0.009(3)
C65 0.022(5) 0.022(6) 0.031(5) 0.007(4) 0.011(4) 0.000(4)
C68 0.028(5) 0.032(6) 0.029(5) 0.002(4) 0.011(4) 0.003(4)
C67 0.021(5) 0.020(5) 0.036(5) -0.002(4) 0.013(4) -0.002(4)
C66 0.023(5) 0.025(5) 0.023(5) -0.002(4) 0.005(4) 0.000(4)
C74 0.041(6) 0.025(5) 0.049(6) -0.003(5) 0.018(5) -0.008(5)
C69 0.047(6) 0.027(6) 0.033(5) -0.002(4) 0.015(5) -0.009(5)
C71 0.025(5) 0.032(6) 0.037(5) -0.008(4) 0.013(4) -0.001(4)
C73 0.048(7) 0.041(7) 0.032(5) -0.006(5) 0.009(5) 0.014(5)
C72 0.024(5) 0.038(6) 0.062(7) -0.024(5) 0.020(5) -0.012(5)
C70 0.043(6) 0.016(5) 0.031(5) 0.000(4) 0.014(5) -0.003(5)
C62 0.043(8) 0.25(2) 0.065(9) -0.085(13) 0.012(7) -0.009(11)
C63 0.23(2) 0.25(3) 0.044(9) -0.071(13) -0.064(12) 0.18(2)
C64 0.33(3) 0.16(2) 0.082(12) -0.063(13) 0.127(18) -0.15(2)
C75 0.031(6) 0.038(6) 0.039(6) 0.013(5) 0.004(5) 0.003(5)
C77 0.052(7) 0.084(10) 0.038(6) 0.013(6) 0.001(5) 0.001(7)
C76 0.048(8) 0.040(8) 0.101(10) 0.019(7) 0.006(7) 0.016(6)
C78 0.059(8) 0.096(11) 0.062(8) 0.024(8) 0.028(7) 0.033(8)
C97 0.066(8) 0.043(7) 0.043(6) 0.012(6) 0.022(6) 0.009(6)

loop_
_atom_type_symbol
_atom_type_description
_atom_type_scat_dispersion_real
_atom_type_scat_dispersion_imag
_atom_type_scat_source
C C 0.0033 0.0016 'International Tables Vol C Tables 4.2.6.8 and 6.1.1.4'
H H 0.0000 0.0000 'International Tables Vol C Tables 4.2.6.8 and 6.1.1.4'
O O 0.0106 0.0060 'International Tables Vol C Tables 4.2.6.8 and 6.1.1.4'
Nd Nd -0.1943 3.0179 'International Tables Vol C Tables 4.2.6.8 and 6.1.1.4'

loop_
_geom_angle_atom_site_label_1
_geom_angle_atom_site_label_2
_geom_angle_atom_site_label_3
_geom_angle
O2 Nd1 O3 103.3(3)
O2 Nd1 O1 94.4(2)
O3 Nd1 O1 162.1(2)
O2 Nd1 O5 80.0(2)
O3 Nd1 O5 81.9(2)
O1 Nd1 O5 104.3(2)
O2 Nd1 O7 83.1(2)
O3 Nd1 O7 84.9(2)
O1 Nd1 O7 94.5(2)
O5 Nd1 O7 155.5(2)
O2 Nd1 O4 140.6(2)
O3 Nd1 O4 87.1(2)
O1 Nd1 O4 81.0(2)
O5 Nd1 O4 63.7(2)
O7 Nd1 O4 136.1(2)
O2 Nd1 O6 143.9(2)
O3 Nd1 O6 82.9(2)
O1 Nd1 O6 81.0(2)
O5 Nd1 O6 135.9(2)
O7 Nd1 O6 61.8(2)
O4 Nd1 O6 74.4(2)
O9 Nd2 O8 95.4(2)
O9 Nd2 O10 102.3(2)
O8 Nd2 O10 162.1(2)
O9 Nd2 O11 141.4(2)
O8 Nd2 O11 82.5(2)
O10 Nd2 O11 81.7(2)
O9 Nd2 O14 82.3(2)
O8 Nd2 O14 95.6(2)
O10 Nd2 O14 90.0(2)
O11 Nd2 O14 136.3(2)
O9 Nd2 O12 80.6(2)
O8 Nd2 O12 92.0(2)
O10 Nd2 O12 87.8(2)
O11 Nd2 O12 61.1(2)
O14 Nd2 O12 161.8(2)
O9 Nd2 O13 144.0(2)
O8 Nd2 O13 80.1(2)
O10 Nd2 O13 87.4(2)
O11 Nd2 O13 73.9(2)
O14 Nd2 O13 62.9(2)
O12 Nd2 O13 134.9(2)
C1 O1 Nd1 147.4(6)
C45 O5 C46 110.4(8)
C45 O5 Nd1 115.9(6)
C46 O5 Nd1 117.2(6)
C15 O2 Nd1 162.5(6)
C29 O3 Nd1 151.5(6)
C51 O8 Nd2 155.4(6)
C44 O4 C43 112.9(8)
C44 O4 Nd1 113.4(6)
C43 O4 Nd1 131.9(6)
O2 C15 C20 119.9(7)
O2 C15 C16 123.0(9)
C20 C15 C16 117.1(9)
C17 C16 C15 117.7(9)
C17 C16 C21 121.2(8)
C15 C16 C21 121.1(9)
C55 C54 C53 116.4(8)
C55 C54 C61 123.1(8)
C53 C54 C61 120.4(8)
C34 C33 C32 120.9(11)
O8 C51 C56 119.7(8)
O8 C51 C52 122.1(8)
C56 C51 C52 118.2(8)
C33 C32 C31 117.4(10)
C33 C32 C39 122.3(11)
C31 C32 C39 120.0(12)
C18 C17 C16 124.8(9)
C56 C55 C54 121.2(9)
C5 C6 C1 123.1(9)
C55 C56 C51 123.2(9)
C3 C2 C1 117.7(8)
C3 C2 C7 121.2(8)
C1 C2 C7 121.1(8)
C53 C52 C51 116.1(8)
C53 C52 C57 120.8(8)
C51 C52 C57 123.1(8)
C3 C4 C5 116.0(8)
C3 C4 C11 122.1(8)
C5 C4 C11 121.7(9)
O3 C29 C34 120.4(9)
O3 C29 C30 121.7(9)
C34 C29 C30 118.0(9)
C33 C34 C29 123.0(11)
C2 C3 C4 125.6(8)
C54 C53 C52 124.9(8)
C17 C18 C19 117.0(8)
C17 C18 C25 119.5(8)
C19 C18 C25 123.5(8)
C32 C31 C30 123.6(10)
C6 C5 C4 120.6(9)
C18 C19 C20 120.3(9)
O1 C1 C6 121.3(9)
O1 C1 C2 121.8(8)
C6 C1 C2 116.8(8)
C31 C30 C29 117.2(9)
C31 C30 C35 121.4(8)
C29 C30 C35 121.4(8)
C36 C35 C30 110.2(8)
C36 C35 C38 106.3(9)
C30 C35 C38 113.4(9)
C36 C35 C37 110.1(9)
C30 C35 C37 110.1(8)
C38 C35 C37 106.8(8)
C50 O7 C49 111.1(7)
C50 O7 Nd1 125.4(6)
C49 O7 Nd1 123.1(5)
C47 O6 C48 112.5(7)
C47 O6 Nd1 122.3(6)
C48 O6 Nd1 108.0(6)
C99 O14 C100 111.6(7)
C99 O14 Nd2 118.4(6)
C100 O14 Nd2 122.3(6)
C79 O10 Nd2 153.1(6)
C97 O13 C98 110.3(7)
C97 O13 Nd2 130.1(6)
C98 O13 Nd2 117.7(6)
C83 C82 C81 116.9(8)
C83 C82 C89 123.7(10)
C81 C82 C89 119.4(9)
O7 C49 C48 107.3(7)
C81 C80 C79 118.2(8)
C81 C80 C85 119.4(8)
C79 C80 C85 122.4(8)
O5 C45 C44 108.1(8)
C9 C7 C10 106.9(9)
C9 C7 C2 111.2(8)
C10 C7 C2 113.2(8)
C9 C7 C8 108.6(8)
C10 C7 C8 107.2(9)
C2 C7 C8 109.4(8)
O4 C44 C45 108.4(8)
C82 C83 C84 120.2(9)
C79 C84 C83 123.2(9)
C82 C81 C80 124.1(9)
C13 C11 C12 109.5(9)
C13 C11 C14 110.4(10)
C12 C11 C14 107.6(9)
C13 C11 C4 108.7(9)
C12 C11 C4 110.7(9)
C14 C11 C4 109.7(8)
C22 C21 C16 109.5(8)
C22 C21 C24 108.3(8)
C16 C21 C24 112.2(8)
C22 C21 C23 111.9(8)
C16 C21 C23 109.6(8)
C24 C21 C23 105.3(8)
C58 C57 C52 114.0(8)
C58 C57 C59 108.7(11)
C52 C57 C59 109.8(9)
C58 C57 C60 105.4(10)
C52 C57 C60 109.0(9)
C59 C57 C60 109.9(8)
O10 C79 C84 119.5(8)
O10 C79 C80 123.0(9)
C84 C79 C80 117.4(8)
O6 C48 C49 110.3(8)
C95 O12 C96 111.1(7)
C95 O12 Nd2 121.3(6)
C96 O12 Nd2 126.9(6)
C94 O11 C93 112.2(7)
C94 O11 Nd2 110.7(5)
C93 O11 Nd2 122.0(6)
C92 C89 C82 110.2(7)
C92 C89 C90 106.4(9)
C82 C89 C90 111.2(9)
C92 C89 C91 109.5(9)
C82 C89 C91 109.3(8)
C90 C89 C91 110.1(8)
O14 C99 C98 110.2(8)
O13 C98 C99 109.7(8)
C40 C39 C41 111.3(15)
C40 C39 C42 106.9(11)
C41 C39 C42 109.0(15)
C40 C39 C32 111.9(11)
C41 C39 C32 107.3(9)
C42 C39 C32 110.3(12)
C88 C85 C86 108.6(9)
C88 C85 C80 109.7(8)
C86 C85 C80 112.4(7)
C88 C85 C87 110.0(8)
C86 C85 C87 107.4(8)
C80 C85 C87 108.8(8)
C19 C20 C15 123.0(9)
C18 C25 C28 112.0(8)
C18 C25 C26 111.0(7)
C28 C25 C26 107.9(9)
C18 C25 C27 109.0(8)
C28 C25 C27 107.5(8)
C26 C25 C27 109.3(8)
C63 C61 C64 105.8(17)
C63 C61 C62 109.0(15)
C64 C61 C62 108.4(13)
C63 C61 C54 108.9(9)
C64 C61 C54 111.5(10)
C62 C61 C54 113.1(9)
O11 C94 C95 109.2(8)
O12 C95 C94 108.3(8)
C65 O9 Nd2 150.7(6)
O9 C65 C66 122.1(8)
O9 C65 C70 118.1(8)
C66 C65 C70 119.8(8)
C67 C68 C69 117.6(9)
C67 C68 C75 121.4(9)
C69 C68 C75 121.0(9)
C68 C67 C66 123.8(9)
C65 C66 C67 116.6(8)
C65 C66 C71 123.7(8)
C67 C66 C71 119.6(8)
C68 C69 C70 120.7(9)
C73 C71 C74 107.8(8)
C73 C71 C66 110.9(8)
C74 C71 C66 113.3(8)
C73 C71 C72 109.0(8)
C74 C71 C72 107.4(8)
C66 C71 C72 108.4(7)
C69 C70 C65 121.5(9)
C78 C75 C76 110.0(10)
C78 C75 C77 106.7(9)
C76 C75 C77 109.0(10)
C78 C75 C68 109.5(9)
C76 C75 C68 112.6(9)
C77 C75 C68 108.9(9)

loop_
_geom_bond_atom_site_label_1
_geom_bond_atom_site_label_2
_geom_bond_distance
Nd1 O2 2.210(6)
Nd1 O3 2.241(6)
Nd1 O1 2.243(7)
Nd1 O5 2.576(6)
Nd1 O7 2.592(6)
Nd1 O4 2.644(6)
Nd1 O6 2.645(6)
Nd2 O9 2.237(6)
Nd2 O8 2.238(6)
Nd2 O10 2.243(6)
Nd2 O11 2.567(6)
Nd2 O14 2.578(6)
Nd2 O12 2.625(6)
Nd2 O13 2.652(6)
O1 C1 1.332(10)
O5 C45 1.416(11)
O5 C46 1.441(11)
O2 C15 1.324(11)
O3 C29 1.348(11)
O8 C51 1.363(10)
O4 C44 1.425(12)
O4 C43 1.434(13)
C15 C20 1.396(13)
C15 C16 1.444(11)
C16 C17 1.390(14)
C16 C21 1.534(14)
C54 C55 1.369(13)
C54 C53 1.379(13)
C54 C61 1.553(12)
C33 C34 1.371(13)
C33 C32 1.372(17)
C51 C56 1.385(12)
C51 C52 1.411(13)
C32 C31 1.391(15)
C32 C39 1.563(14)
C17 C18 1.389(13)
C55 C56 1.357(12)
C6 C5 1.388(13)
C6 C1 1.401(13)
C2 C3 1.384(12)
C2 C1 1.434(13)
C2 C7 1.540(13)
C52 C53 1.410(13)
C52 C57 1.515(14)
C4 C3 1.389(12)
C4 C5 1.395(13)
C4 C11 1.553(13)
C29 C34 1.378(14)
C29 C30 1.429(13)
C18 C19 1.391(12)
C18 C25 1.522(12)
C31 C30 1.402(13)
C19 C20 1.394(13)
C30 C35 1.534(14)
C36 C35 1.531(15)
C35 C38 1.541(14)
C35 C37 1.557(13)
O7 C50 1.426(11)
O7 C49 1.430(11)
O6 C47 1.407(11)
O6 C48 1.464(13)
O14 C99 1.432(11)
O14 C100 1.450(12)
O10 C79 1.349(10)
O13 C97 1.416(12)
O13 C98 1.434(12)
C82 C83 1.387(13)
C82 C81 1.400(14)
C82 C89 1.534(12)
C49 C48 1.512(14)
C80 C81 1.399(13)
C80 C79 1.423(12)
C80 C85 1.555(13)
C45 C44 1.490(16)
C7 C9 1.522(14)
C7 C10 1.531(14)
C7 C8 1.554(14)
C12 C11 1.529(15)
C83 C84 1.398(12)
C14 C11 1.534(16)
C84 C79 1.389(12)
C11 C13 1.506(15)
C58 C57 1.504(14)
C21 C22 1.500(14)
C21 C24 1.547(13)
C21 C23 1.556(13)
C57 C59 1.544(16)
C57 C60 1.582(16)
O12 C95 1.408(11)
O12 C96 1.431(11)
O11 C94 1.435(12)
O11 C93 1.457(11)
C89 C92 1.521(13)
C89 C90 1.541(15)
C89 C91 1.548(15)
C99 C98 1.492(14)
C42 C39 1.56(2)
C40 C39 1.513(19)
C39 C41 1.532(18)
C85 C88 1.525(14)
C85 C86 1.534(14)
C85 C87 1.563(13)
C25 C28 1.523(15)
C25 C26 1.545(13)
C25 C27 1.547(13)
C61 C63 1.441(18)
C61 C64 1.48(2)
C61 C62 1.506(17)
C94 C95 1.518(14)
O9 C65 1.338(10)
C65 C66 1.398(13)
C65 C70 1.400(12)
C68 C67 1.379(12)
C68 C69 1.387(13)
C68 C75 1.548(13)
C67 C66 1.438(12)
C66 C71 1.530(12)
C74 C71 1.526(13)
C69 C70 1.394(13)
C71 C73 1.526(12)
C71 C72 1.546(12)
C75 C78 1.510(15)
C75 C76 1.535(15)
C75 C77 1.542(15)
